data_7005767
loop_
_publ_author_name
'Charkoudian, Louise K.'
'Pham, David M.'
'Kwon, Ashley M.'
'Vangeloff, Abbey D.'
'Franz, Katherine J.'

_publ_section_title
;
 Modifications of boronic ester pro-chelators triggered by hydrogen
 peroxide tune reactivity to inhibit metal-promoted oxidative stress.
;
_journal_issue 43
_journal_name_full 'Dalton transactions (Cambridge, England : 2003)'
_journal_page_first 5031
_journal_page_last 5042
_journal_paper_doi 10.1039/b705199a
_journal_year 2007
_chemical_formula_moiety 'C21 H25 B N2 O4'
_chemical_formula_sum 'C21 H25 B N2 O4'
_chemical_formula_weight 380.24
_chemical_name_common BSBH(m-OMe)
_chemical_name_systematic
;
?
;
_space_group_IT_number 29
_symmetry_cell_setting orthorhombic
_symmetry_space_group_name_Hall 'P 2c -2ac'
_symmetry_space_group_name_H-M 'P c a 21'
_atom_sites_solution_hydrogens geom
_atom_sites_solution_primary direct
_atom_sites_solution_secondary difmap
_audit_creation_method SHELXL-97
_cell_angle_alpha 90.00
_cell_angle_beta 90.00
_cell_angle_gamma 90.00
_cell_formula_units_Z 4
_cell_length_a 17.8735(16)
_cell_length_b 12.7925(10)
_cell_length_c 9.0933(9)
_cell_measurement_reflns_used 2848
_cell_measurement_temperature 298(2)
_cell_measurement_theta_max 22.46
_cell_measurement_theta_min 2.98
_cell_volume 2079.2(3)
_computing_cell_refinement SAINT
_computing_data_collection 'Apex II 2.0 Rev.2 (Bruker, 2005)'
_computing_data_reduction 'SAINT 7.12A (Bruker, 2004)'
_computing_molecular_graphics 'SHELXTL 5.1, XP (Sheldrick, 1994)'
_computing_publication_material 'SHELXS-97 (Sheldrick, 1990)'
_computing_structure_refinement 'SHELXL-97 (Sheldrick, 1997)'
_computing_structure_solution 'SHELXS-97 (Sheldrick, 1990)'
_diffrn_ambient_temperature 298(2)
_diffrn_detector_area_resol_mean 8.3
_diffrn_measured_fraction_theta_full 0.998
_diffrn_measured_fraction_theta_max 0.998
_diffrn_measurement_device_type 'Bruker Kappa Apex II'
_diffrn_measurement_method \w
_diffrn_radiation_monochromator graphite
_diffrn_radiation_source 'fine-focus sealed tube'
_diffrn_radiation_type MoK\a
_diffrn_radiation_wavelength 0.71073
_diffrn_reflns_av_R_equivalents 0.0338
_diffrn_reflns_av_sigmaI/netI 0.0338
_diffrn_reflns_limit_h_max 22
_diffrn_reflns_limit_h_min -22
_diffrn_reflns_limit_k_max 14
_diffrn_reflns_limit_k_min -16
_diffrn_reflns_limit_l_max 11
_diffrn_reflns_limit_l_min -5
_diffrn_reflns_number 12932
_diffrn_reflns_theta_full 27.10
_diffrn_reflns_theta_max 27.10
_diffrn_reflns_theta_min 2.98
_diffrn_standards_number 0
_exptl_absorpt_coefficient_mu 0.083
_exptl_absorpt_correction_T_max 0.9938
_exptl_absorpt_correction_T_min 0.9835
_exptl_absorpt_correction_type multi-scan
_exptl_absorpt_process_details 'SADABS 2.10 (Sheldrick, 2004)'
_exptl_crystal_colour 'Colorless '
_exptl_crystal_density_diffrn 1.215
_exptl_crystal_density_method 'not measured'
_exptl_crystal_description Needles
_exptl_crystal_F_000 808
_exptl_crystal_size_max 0.20
_exptl_crystal_size_mid 0.08
_exptl_crystal_size_min 0.08
_refine_diff_density_max 0.164
_refine_diff_density_min -0.129
_refine_diff_density_rms 0.029
_refine_ls_abs_structure_details 'Flack H D (1983), Acta Cryst. A39, 876-881'
_refine_ls_abs_structure_Flack -0.5(14)
_refine_ls_extinction_method none
_refine_ls_goodness_of_fit_ref 1.014
_refine_ls_hydrogen_treatment constr
_refine_ls_matrix_type full
_refine_ls_number_parameters 258
_refine_ls_number_reflns 3464
_refine_ls_number_restraints 1
_refine_ls_restrained_S_all 1.014
_refine_ls_R_factor_all 0.0666
_refine_ls_R_factor_gt 0.0427
_refine_ls_shift/su_max 0.000
_refine_ls_shift/su_mean 0.000
_refine_ls_structure_factor_coef Fsqd
_refine_ls_weighting_details 'calc w=1/[\s^2^(Fo^2^)+(0.0612P)^2^+0.2170P] where P=(Fo^2^+2Fc^2^)/3'
_refine_ls_weighting_scheme calc
_refine_ls_wR_factor_gt 0.1057
_refine_ls_wR_factor_ref 0.1185
_reflns_number_gt 2534
_reflns_number_total 3464
_reflns_threshold_expression I>2\s(I)
_cod_data_source_file b705199a.txt
_cod_data_source_block dp243
_cod_depositor_comments
;
The following automatic conversions were performed:
'_symmetry_cell_setting' value 'Orthorhombic' changed to 'orthorhombic'
according to '/home/saulius/struct/CIF-dictionaries/cif_core.dic'
dictionary named 'cif_core.dic' version 2.4.1 from
2010-06-29.

'_exptl_absorpt_correction_type' value 'Multi-scan' changed
to 'multi-scan' according to
'/home/saulius/struct/CIF-dictionaries/cif_core.dic' dictionary named
'cif_core.dic' version 2.4.1 from 2010-06-29.

Automatic conversion script
Id: cif_fix_enum 1527 2010-12-29 10:47:43Z saulius 
;
_cod_database_code 7005767

loop_
_symmetry_equiv_pos_as_xyz
'x, y, z'
'-x, -y, z+1/2'
'x+1/2, -y, z'
'-x+1/2, y, z+1/2'

loop_
_atom_site_label
_atom_site_type_symbol
_atom_site_fract_x
_atom_site_fract_y
_atom_site_fract_z
_atom_site_U_iso_or_equiv
_atom_site_adp_type
_atom_site_occupancy
_atom_site_symmetry_multiplicity
_atom_site_calc_flag
_atom_site_refinement_flags
_atom_site_disorder_assembly
_atom_site_disorder_group
B1 B 0.41924(17) 0.3030(2) 0.0757(3) 0.0458(7) Uani 1 1 d . . .
O1 O 0.18614(11) 0.63799(12) 0.48468(19) 0.0537(5) Uani 1 1 d . . .
O2 O 0.06414(14) 0.98894(16) 0.3637(3) 0.0853(7) Uani 1 1 d . . .
O3 O 0.41885(11) 0.39808(14) 0.0114(2) 0.0671(6) Uani 1 1 d . A 1
O4 O 0.47054(13) 0.23822(14) 0.0171(3) 0.0801(7) Uani 1 1 d . A 1
N1 N 0.26394(11) 0.49866(15) 0.3253(2) 0.0434(5) Uani 1 1 d . . .
N2 N 0.24959(12) 0.59873(13) 0.2757(2) 0.0436(5) Uani 1 1 d . . .
H2A H 0.2653 0.6189 0.1909 0.052 Uiso 1 1 calc R . .
C1 C 0.36826(13) 0.26867(18) 0.2060(3) 0.0429(6) Uani 1 1 d . A .
C2 C 0.37562(16) 0.1644(2) 0.2512(3) 0.0569(7) Uani 1 1 d . . .
H2B H 0.4104 0.1219 0.2041 0.068 Uiso 1 1 calc R A .
C3 C 0.33303(18) 0.1227(2) 0.3628(4) 0.0664(8) Uani 1 1 d . A .
H3A H 0.3381 0.0526 0.3880 0.080 Uiso 1 1 calc R . .
C4 C 0.28299(16) 0.1851(2) 0.4370(4) 0.0645(8) Uani 1 1 d . . .
H4A H 0.2552 0.1581 0.5146 0.077 Uiso 1 1 calc R A .
C5 C 0.27442(14) 0.28800(19) 0.3954(3) 0.0519(7) Uani 1 1 d . A .
H5A H 0.2402 0.3299 0.4451 0.062 Uiso 1 1 calc R . .
C6 C 0.31586(12) 0.33042(18) 0.2807(3) 0.0401(5) Uani 1 1 d . . .
C7 C 0.30093(13) 0.44051(17) 0.2382(3) 0.0406(5) Uani 1 1 d . A .
H7A H 0.3184 0.4666 0.1491 0.049 Uiso 1 1 calc R . .
C8 C 0.21017(13) 0.66463(17) 0.3634(3) 0.0410(5) Uani 1 1 d . . .
C9 C 0.19714(13) 0.77214(18) 0.3050(3) 0.0419(5) Uani 1 1 d . . .
C10 C 0.13658(14) 0.82727(19) 0.3629(3) 0.0480(6) Uani 1 1 d . . .
H10A H 0.1060 0.7963 0.4332 0.058 Uiso 1 1 calc R . .
C11 C 0.12207(17) 0.9283(2) 0.3155(3) 0.0575(7) Uani 1 1 d . . .
C12 C 0.16753(19) 0.9738(2) 0.2102(4) 0.0699(9) Uani 1 1 d . . .
H12A H 0.1575 1.0413 0.1778 0.084 Uiso 1 1 calc R . .
C13 C 0.22726(18) 0.9201(2) 0.1534(4) 0.0664(9) Uani 1 1 d . . .
H13A H 0.2575 0.9515 0.0829 0.080 Uiso 1 1 calc R . .
C14 C 0.24299(16) 0.81872(18) 0.2006(3) 0.0519(7) Uani 1 1 d . . .
H14A H 0.2838 0.7827 0.1625 0.062 Uiso 1 1 calc R . .
C15 C 0.0252(2) 0.9567(2) 0.4888(4) 0.0758(9) Uani 1 1 d . . .
H15A H -0.0079 1.0114 0.5201 0.114 Uiso 1 1 calc R . .
H15B H 0.0602 0.9413 0.5661 0.114 Uiso 1 1 calc R . .
H15C H -0.0033 0.8952 0.4663 0.114 Uiso 1 1 calc R . .
C16 C 0.46605(16) 0.3908(3) -0.1210(4) 0.0690(8) Uani 1 1 d . A 1
C17 C 0.51707(18) 0.2998(2) -0.0829(4) 0.0719(9) Uani 1 1 d . A 1
C18 C 0.4126(2) 0.3642(5) -0.2504(5) 0.140(2) Uani 1 1 d . A 1
H18A H 0.3896 0.2975 -0.2330 0.210 Uiso 1 1 calc R A 1
H18B H 0.4405 0.3617 -0.3405 0.210 Uiso 1 1 calc R A 1
H18C H 0.3746 0.4170 -0.2577 0.210 Uiso 1 1 calc R A 1
C19 C 0.5019(3) 0.4959(3) -0.1459(5) 0.1003(13) Uani 1 1 d . A 1
H19A H 0.5298 0.5156 -0.0601 0.151 Uiso 1 1 calc R A 1
H19B H 0.4637 0.5471 -0.1646 0.151 Uiso 1 1 calc R A 1
H19C H 0.5349 0.4920 -0.2290 0.151 Uiso 1 1 calc R A 1
C20 C 0.5425(3) 0.2296(4) -0.2064(5) 0.1217(17) Uani 1 1 d . A 1
H20A H 0.4997 0.1989 -0.2533 0.182 Uiso 1 1 calc R A 1
H20B H 0.5739 0.1752 -0.1675 0.182 Uiso 1 1 calc R A 1
H20C H 0.5702 0.2698 -0.2769 0.182 Uiso 1 1 calc R A 1
C21 C 0.58635(19) 0.3362(4) 0.0031(5) 0.1080(14) Uani 1 1 d . A 1
H21A H 0.5716 0.3860 0.0766 0.162 Uiso 1 1 calc R A 1
H21B H 0.6213 0.3682 -0.0632 0.162 Uiso 1 1 calc R A 1
H21C H 0.6094 0.2771 0.0498 0.162 Uiso 1 1 calc R A 1

loop_
_atom_site_aniso_label
_atom_site_aniso_U_11
_atom_site_aniso_U_22
_atom_site_aniso_U_33
_atom_site_aniso_U_23
_atom_site_aniso_U_13
_atom_site_aniso_U_12
B1 0.0475(15) 0.0504(16) 0.0395(15) -0.0008(12) 0.0012(13) -0.0010(14)
O1 0.0774(12) 0.0470(9) 0.0369(9) 0.0094(8) 0.0070(9) 0.0089(9)
O2 0.1050(16) 0.0692(14) 0.0818(16) 0.0182(12) 0.0231(15) 0.0407(12)
O3 0.0743(13) 0.0642(11) 0.0628(13) 0.0176(10) 0.0297(11) 0.0148(10)
O4 0.0958(15) 0.0598(12) 0.0846(15) 0.0074(12) 0.0475(14) 0.0156(11)
N1 0.0505(10) 0.0386(10) 0.0411(11) 0.0111(9) 0.0048(10) 0.0068(8)
N2 0.0566(11) 0.0381(10) 0.0361(11) 0.0117(8) 0.0047(9) 0.0057(9)
C1 0.0464(13) 0.0427(13) 0.0396(13) 0.0040(11) 0.0008(11) 0.0030(10)
C2 0.0652(17) 0.0491(15) 0.0565(18) 0.0063(13) 0.0088(14) 0.0163(12)
C3 0.0848(19) 0.0415(14) 0.073(2) 0.0205(15) 0.0154(18) 0.0102(14)
C4 0.0720(18) 0.0587(17) 0.0629(19) 0.0264(15) 0.0221(16) 0.0100(14)
C5 0.0543(14) 0.0496(14) 0.0518(17) 0.0155(13) 0.0152(13) 0.0123(11)
C6 0.0402(12) 0.0407(12) 0.0394(13) 0.0062(10) -0.0004(11) 0.0015(10)
C7 0.0434(12) 0.0416(12) 0.0368(12) 0.0083(10) 0.0038(11) 0.0001(10)
C8 0.0502(13) 0.0404(13) 0.0323(12) 0.0033(10) -0.0043(12) 0.0007(10)
C9 0.0511(13) 0.0395(13) 0.0351(12) 0.0037(10) -0.0056(11) 0.0009(10)
C10 0.0590(14) 0.0471(14) 0.0378(13) 0.0087(11) -0.0003(13) 0.0047(11)
C11 0.0707(17) 0.0519(16) 0.0499(16) 0.0066(13) 0.0013(14) 0.0179(13)
C12 0.095(2) 0.0465(16) 0.068(2) 0.0215(15) 0.0104(19) 0.0180(16)
C13 0.079(2) 0.0506(16) 0.070(2) 0.0189(15) 0.0150(17) -0.0002(15)
C14 0.0568(15) 0.0445(13) 0.0544(17) 0.0076(12) 0.0094(14) 0.0027(12)
C15 0.081(2) 0.0704(19) 0.076(2) -0.0045(19) 0.0153(19) 0.0130(16)
C16 0.0648(17) 0.093(2) 0.0489(16) 0.0125(16) 0.0227(16) 0.0038(16)
C17 0.077(2) 0.0751(19) 0.064(2) 0.0026(16) 0.0304(18) 0.0051(16)
C18 0.081(3) 0.288(7) 0.052(2) 0.034(3) -0.005(2) -0.027(4)
C19 0.116(3) 0.093(3) 0.092(3) 0.034(2) 0.044(3) 0.002(2)
C20 0.137(4) 0.114(3) 0.113(4) -0.027(3) 0.070(3) 0.003(3)
C21 0.0563(18) 0.182(4) 0.086(3) 0.025(3) 0.000(2) -0.005(2)

loop_
_atom_type_symbol
_atom_type_description
_atom_type_scat_dispersion_real
_atom_type_scat_dispersion_imag
_atom_type_scat_source
C C 0.0033 0.0016 'International Tables Vol C Tables 4.2.6.8 and 6.1.1.4'
H H 0.0000 0.0000 'International Tables Vol C Tables 4.2.6.8 and 6.1.1.4'
B B 0.0013 0.0007 'International Tables Vol C Tables 4.2.6.8 and 6.1.1.4'
N N 0.0061 0.0033 'International Tables Vol C Tables 4.2.6.8 and 6.1.1.4'
O O 0.0106 0.0060 'International Tables Vol C Tables 4.2.6.8 and 6.1.1.4'

loop_
_geom_angle_atom_site_label_1
_geom_angle_atom_site_label_2
_geom_angle_atom_site_label_3
_geom_angle
_geom_angle_site_symmetry_1
_geom_angle_site_symmetry_3
_geom_angle_publ_flag
O4 B1 O3 112.7(2) . . ?
O4 B1 C1 121.8(2) . . ?
O3 B1 C1 125.5(2) . . ?
C11 O2 C15 118.1(2) . . ?
B1 O3 C16 107.1(2) . . ?
B1 O4 C17 107.6(2) . . ?
C7 N1 N2 115.81(19) . . ?
C8 N2 N1 118.69(19) . . ?
C8 N2 H2A 120.7 . . ?
N1 N2 H2A 120.7 . . ?
C6 C1 C2 117.2(2) . . ?
C6 C1 B1 126.9(2) . . ?
C2 C1 B1 115.9(2) . . ?
C3 C2 C1 122.2(2) . . ?
C3 C2 H2B 118.9 . . ?
C1 C2 H2B 118.9 . . ?
C4 C3 C2 119.8(2) . . ?
C4 C3 H3A 120.1 . . ?
C2 C3 H3A 120.1 . . ?
C3 C4 C5 119.5(3) . . ?
C3 C4 H4A 120.3 . . ?
C5 C4 H4A 120.3 . . ?
C4 C5 C6 121.3(2) . . ?
C4 C5 H5A 119.3 . . ?
C6 C5 H5A 119.3 . . ?
C5 C6 C1 120.0(2) . . ?
C5 C6 C7 118.0(2) . . ?
C1 C6 C7 121.9(2) . . ?
N1 C7 C6 119.1(2) . . ?
N1 C7 H7A 120.5 . . ?
C6 C7 H7A 120.5 . . ?
O1 C8 N2 122.4(2) . . ?
O1 C8 C9 121.3(2) . . ?
N2 C8 C9 116.4(2) . . ?
C14 C9 C10 119.9(2) . . ?
C14 C9 C8 123.1(2) . . ?
C10 C9 C8 116.9(2) . . ?
C11 C10 C9 119.9(2) . . ?
C11 C10 H10A 120.0 . . ?
C9 C10 H10A 120.0 . . ?
O2 C11 C12 115.4(2) . . ?
O2 C11 C10 124.8(3) . . ?
C12 C11 C10 119.8(3) . . ?
C13 C12 C11 120.5(2) . . ?
C13 C12 H12A 119.8 . . ?
C11 C12 H12A 119.8 . . ?
C12 C13 C14 120.5(3) . . ?
C12 C13 H13A 119.8 . . ?
C14 C13 H13A 119.8 . . ?
C9 C14 C13 119.4(3) . . ?
C9 C14 H14A 120.3 . . ?
C13 C14 H14A 120.3 . . ?
O2 C15 H15A 109.5 . . ?
O2 C15 H15B 109.5 . . ?
H15A C15 H15B 109.5 . . ?
O2 C15 H15C 109.5 . . ?
H15A C15 H15C 109.5 . . ?
H15B C15 H15C 109.5 . . ?
O3 C16 C19 108.1(3) . . ?
O3 C16 C17 101.9(2) . . ?
C19 C16 C17 117.6(3) . . ?
O3 C16 C18 106.3(2) . . ?
C19 C16 C18 110.0(4) . . ?
C17 C16 C18 112.0(4) . . ?
O4 C17 C20 108.3(3) . . ?
O4 C17 C16 102.3(2) . . ?
C20 C17 C16 117.9(3) . . ?
O4 C17 C21 107.7(3) . . ?
C20 C17 C21 108.4(3) . . ?
C16 C17 C21 111.6(3) . . ?

loop_
_geom_bond_atom_site_label_1
_geom_bond_atom_site_label_2
_geom_bond_distance
_geom_bond_site_symmetry_2
_geom_bond_publ_flag
B1 O4 1.346(3) . ?
B1 O3 1.350(3) . ?
B1 C1 1.557(4) . ?
O1 C8 1.231(3) . ?
O2 C11 1.366(3) . ?
O2 C15 1.395(4) . ?
O3 C16 1.473(3) . ?
O4 C17 1.463(4) . ?
N1 C7 1.272(3) . ?
N1 N2 1.381(2) . ?
N2 C8 1.358(3) . ?
N2 H2A 0.8600 . ?
C1 C6 1.401(3) . ?
C1 C2 1.402(3) . ?
C2 C3 1.376(4) . ?
C2 H2B 0.9300 . ?
C3 C4 1.376(4) . ?
C3 H3A 0.9300 . ?
C4 C5 1.377(4) . ?
C4 H4A 0.9300 . ?
C5 C6 1.390(3) . ?
C5 H5A 0.9300 . ?
C6 C7 1.485(3) . ?
C7 H7A 0.9300 . ?
C8 C9 1.493(3) . ?
C9 C14 1.389(4) . ?
C9 C10 1.395(3) . ?
C10 C11 1.387(3) . ?
C10 H10A 0.9300 . ?
C11 C12 1.384(4) . ?
C12 C13 1.371(4) . ?
C12 H12A 0.9300 . ?
C13 C14 1.395(4) . ?
C13 H13A 0.9300 . ?
C14 H14A 0.9300 . ?
C15 H15A 0.9600 . ?
C15 H15B 0.9600 . ?
C15 H15C 0.9600 . ?
C16 C19 1.507(5) . ?
C16 C17 1.518(4) . ?
C16 C18 1.554(5) . ?
C17 C20 1.508(5) . ?
C17 C21 1.537(5) . ?
C18 H18A 0.9600 . ?
C18 H18B 0.9600 . ?
C18 H18C 0.9600 . ?
C19 H19A 0.9600 . ?
C19 H19B 0.9600 . ?
C19 H19C 0.9600 . ?
C20 H20A 0.9600 . ?
C20 H20B 0.9600 . ?
C20 H20C 0.9600 . ?
C21 H21A 0.9600 . ?
C21 H21B 0.9600 . ?
C21 H21C 0.9600 . ?

loop_
_geom_hbond_atom_site_label_D
_geom_hbond_atom_site_label_H
_geom_hbond_atom_site_label_A
_geom_hbond_distance_DH
_geom_hbond_distance_HA
_geom_hbond_distance_DA
_geom_hbond_angle_DHA
_geom_hbond_site_symmetry_A
N2 H2A O1 0.86 2.08 2.928(3) 168.3 4_554

loop_
_geom_torsion_atom_site_label_1
_geom_torsion_atom_site_label_2
_geom_torsion_atom_site_label_3
_geom_torsion_atom_site_label_4
_geom_torsion
_geom_torsion_site_symmetry_1
_geom_torsion_site_symmetry_2
_geom_torsion_site_symmetry_3
_geom_torsion_site_symmetry_4
_geom_torsion_publ_flag
O4 B1 O3 C16 10.5(3) . . . . ?
C1 B1 O3 C16 -170.7(3) . . . . ?
O3 B1 O4 C17 8.8(4) . . . . ?
C1 B1 O4 C17 -170.0(3) . . . . ?
C7 N1 N2 C8 179.8(2) . . . . ?
O4 B1 C1 C6 176.5(3) . . . . ?
O3 B1 C1 C6 -2.2(4) . . . . ?
O4 B1 C1 C2 -4.2(4) . . . . ?
O3 B1 C1 C2 177.1(3) . . . . ?
C6 C1 C2 C3 0.8(4) . . . . ?
B1 C1 C2 C3 -178.6(3) . . . . ?
C1 C2 C3 C4 -2.2(5) . . . . ?
C2 C3 C4 C5 2.0(5) . . . . ?
C3 C4 C5 C6 -0.6(5) . . . . ?
C4 C5 C6 C1 -0.8(4) . . . . ?
C4 C5 C6 C7 177.3(3) . . . . ?
C2 C1 C6 C5 0.7(4) . . . . ?
B1 C1 C6 C5 180.0(3) . . . . ?
C2 C1 C6 C7 -177.3(2) . . . . ?
B1 C1 C6 C7 2.0(4) . . . . ?
N2 N1 C7 C6 -177.4(2) . . . . ?
C5 C6 C7 N1 15.1(3) . . . . ?
C1 C6 C7 N1 -166.8(2) . . . . ?
N1 N2 C8 O1 -0.8(3) . . . . ?
N1 N2 C8 C9 179.27(19) . . . . ?
O1 C8 C9 C14 155.9(2) . . . . ?
N2 C8 C9 C14 -24.2(3) . . . . ?
O1 C8 C9 C10 -22.6(3) . . . . ?
N2 C8 C9 C10 157.3(2) . . . . ?
C14 C9 C10 C11 0.3(4) . . . . ?
C8 C9 C10 C11 178.8(2) . . . . ?
C15 O2 C11 C12 -167.7(3) . . . . ?
C15 O2 C11 C10 13.2(5) . . . . ?
C9 C10 C11 O2 179.5(3) . . . . ?
C9 C10 C11 C12 0.4(4) . . . . ?
O2 C11 C12 C13 -179.8(3) . . . . ?
C10 C11 C12 C13 -0.6(5) . . . . ?
C11 C12 C13 C14 0.1(5) . . . . ?
C10 C9 C14 C13 -0.8(4) . . . . ?
C8 C9 C14 C13 -179.2(3) . . . . ?
C12 C13 C14 C9 0.5(5) . . . . ?
B1 O3 C16 C19 -148.7(3) . . . . ?
B1 O3 C16 C17 -24.2(3) . . . . ?
B1 O3 C16 C18 93.2(4) . . . . ?
B1 O4 C17 C20 -148.6(3) . . . . ?
B1 O4 C17 C16 -23.4(3) . . . . ?
B1 O4 C17 C21 94.3(3) . . . . ?
O3 C16 C17 O4 28.1(3) . . . . ?
C19 C16 C17 O4 145.9(3) . . . . ?
C18 C16 C17 O4 -85.2(3) . . . . ?
O3 C16 C17 C20 146.7(3) . . . . ?
C19 C16 C17 C20 -95.5(4) . . . . ?
C18 C16 C17 C20 33.4(4) . . . . ?
O3 C16 C17 C21 -86.8(3) . . . . ?
C19 C16 C17 C21 31.0(4) . . . . ?
C18 C16 C17 C21 159.9(3) . . . . ?

loop_
_cod_related_entry_id
_cod_related_entry_database
_cod_related_entry_code
1 ChemSpider 21196101
